data_1526988
loop_
_publ_author_name
'Yakubovich, O.V.'
'Karimova, O.V.'
'Mel'nikov, O.K.'

_publ_section_title
;
 A new representative of the cancrinite family (Cs, K)0.33 (Na0.18 Fe0.16
 (H2 O)1.05) (Zn P O4): preparation and crystal structure
;
_journal_name_full Kristallografiya
_journal_page_first 630
_journal_page_last 634
_journal_volume 39
_journal_year 1994
_chemical_formula_sum 'Cs0.273 Fe0.16 H2.1 K0.06 Na0.18 O5.05 P Zn'
_chemical_name_systematic
;
(Cs0.273 K0.06) (Na0.18 Fe0.16 (H2 O)1.05) (Zn P O4)
;
_space_group_IT_number 173
_symmetry_space_group_name_Hall 'P 6c'
_symmetry_space_group_name_H-M 'P 63'
_cell_angle_alpha 90
_cell_angle_beta 90
_cell_angle_gamma 120
_cell_formula_units_Z 6
_cell_length_a 12.492
_cell_length_b 12.492
_cell_length_c 4.999
_cell_volume 675.581
_citation_journal_id_ASTM KRISAJ
_cod_data_source_file Yakubovich_KRISAJ_1994_859.cif
_cod_data_source_block H2.1Cs0.273Fe0.16K0.06Na0.18O5.05P1Zn1
_cod_original_cell_volume 675.5814
_cod_original_formula_sum 'H2.1 Cs0.273 Fe0.16 K0.06 Na0.18 O5.05 P1 Zn1'
_cod_database_code 1526988

loop_
_symmetry_equiv_pos_as_xyz
x,y,z
x-y,x,z+1/2
-y,x-y,z
-x,-y,z+1/2
-x+y,-x,z
y,-x+y,z+1/2

loop_
_atom_site_label
_atom_site_type_symbol
_atom_site_fract_x
_atom_site_fract_y
_atom_site_fract_z
_atom_site_occupancy
_atom_site_U_iso_or_equiv
O3 O-2 0.3057 0.3845 0.193 1 0.0
O4 O-2 0.0346 0.3641 0.128 1 0.0
O1 O-2 0.5947 0.4523 0.049 1 0.0
O6 O-2 0.074 0.119 0.112 0.27 0.0
O5 O-2 0.1036 0.2121 0.977 0.78 0.0
Cs1 Cs+1 0.3333 0.6667 0 0.82 0.0
Fe1 Fe+3 0.1369 0.2799 0.977 0.16 0.0
O2 O-2 0.3789 0.1836 0.115 1 0.0
P1 P+5 0.5899 0.9085 0.494 1 0.0
K1 K+1 0.3333 0.6667 0 0.18 0.0
Na1 Na+1 0 0 0.021 0.54 0.0
Zn1 Zn+2 0.65333 0.0715 0.9891 1 0.0
